data_2017697
loop_
_publ_author_name
'Schindler, Diana'
'Felsmann, Marika'
'Weber, Edwin'

_publ_section_title
;
 Influence of 1,4-dioxane solvent inclusion on the crystal structure of
 5,5'-diphenyl-2,2'-(<i>p</i>-phenylene)di-1,3-oxazole (POPOP)
;
_journal_coeditor_code EG3047
_journal_issue 7
_journal_name_full 'Acta Crystallographica Section C'
_journal_page_first o361
_journal_page_last o363
_journal_paper_doi 10.1107/S0108270110022092
_journal_volume 66
_journal_year 2010
_chemical_formula_iupac 'C24 H16 N2 O2 , 2C4 H8 O2'
_chemical_formula_moiety 'C24 H16 N2 O2 , 2C4 H8 O2'
_chemical_formula_sum 'C32 H32 N2 O6'
_chemical_formula_weight 540.60
_chemical_melting_point_gt 519
_chemical_melting_point_lt 519
_chemical_name_common 'POPOP . 2dioxane'
_chemical_name_systematic
;
5,5'-diphenyl-2,2'-(<i>p</i>-phenylene)di-1,3-oxazole dioxane disolvate
;
_space_group_IT_number 14
_symmetry_cell_setting monoclinic
_symmetry_space_group_name_Hall '-P 2yn'
_symmetry_space_group_name_H-M 'P 1 21/n 1'
_atom_sites_solution_hydrogens geom
_atom_sites_solution_primary direct
_atom_sites_solution_secondary difmap
_audit_creation_method SHELXL97
_cell_angle_alpha 90.00
_cell_angle_beta 97.977(3)
_cell_angle_gamma 90.00
_cell_formula_units_Z 2
_cell_length_a 12.2424(6)
_cell_length_b 5.9115(3)
_cell_length_c 18.5046(9)
_cell_measurement_reflns_used 4956
_cell_measurement_temperature 153(2)
_cell_measurement_theta_max 32.27
_cell_measurement_theta_min 3.36
_cell_volume 1326.24(11)
_computing_cell_refinement 'SMART (Bruker, 2003)'
_computing_data_collection 'SMART (Bruker, 2003)'
_computing_data_reduction 'SAINT (Bruker, 2003)'
_computing_molecular_graphics 'SHELXTL (Sheldrick, 2008)'
_computing_publication_material 'SHELXTL (Sheldrick, 2008)'
_computing_structure_refinement 'SHELXTL (Sheldrick, 2008)'
_computing_structure_solution 'SHELXTL (Sheldrick, 2008)'
_diffrn_ambient_temperature 153(2)
_diffrn_measured_fraction_theta_full 0.999
_diffrn_measured_fraction_theta_max 0.999
_diffrn_measurement_device_type 'Bruker SMART CCD area-detector'
_diffrn_measurement_method '\f and \w'
_diffrn_radiation_monochromator graphite
_diffrn_radiation_source 'fine-focus sealed tube'
_diffrn_radiation_type MoK\a
_diffrn_radiation_wavelength 0.71073
_diffrn_reflns_av_R_equivalents 0.0438
_diffrn_reflns_av_sigmaI/netI 0.0193
_diffrn_reflns_limit_h_max 14
_diffrn_reflns_limit_h_min -14
_diffrn_reflns_limit_k_max 7
_diffrn_reflns_limit_k_min -6
_diffrn_reflns_limit_l_max 22
_diffrn_reflns_limit_l_min -22
_diffrn_reflns_number 22800
_diffrn_reflns_theta_full 25.00
_diffrn_reflns_theta_max 25.00
_diffrn_reflns_theta_min 3.36
_exptl_absorpt_coefficient_mu 0.094
_exptl_absorpt_correction_T_max 0.9916
_exptl_absorpt_correction_T_min 0.9599
_exptl_absorpt_correction_type multi-scan
_exptl_absorpt_process_details '(SADABS; Sheldrick, 2004)'
_exptl_crystal_colour colourless
_exptl_crystal_density_diffrn 1.354
_exptl_crystal_density_method 'not measured'
_exptl_crystal_description needle
_exptl_crystal_F_000 572
_exptl_crystal_size_max 0.44
_exptl_crystal_size_mid 0.11
_exptl_crystal_size_min 0.09
_refine_diff_density_max 0.188
_refine_diff_density_min -0.155
_refine_ls_extinction_method none
_refine_ls_goodness_of_fit_ref 1.014
_refine_ls_hydrogen_treatment constr
_refine_ls_matrix_type full
_refine_ls_number_parameters 181
_refine_ls_number_reflns 2324
_refine_ls_number_restraints 0
_refine_ls_restrained_S_all 1.014
_refine_ls_R_factor_all 0.0447
_refine_ls_R_factor_gt 0.0302
_refine_ls_shift/su_max 0.000
_refine_ls_shift/su_mean 0.000
_refine_ls_structure_factor_coef Fsqd
_refine_ls_weighting_details 'calc w = 1/[\s^2^(Fo^2^)+(0.0318P)^2^+0.4537P] where P=(Fo^2^+2Fc^2^)/3'
_refine_ls_weighting_scheme calc
_refine_ls_wR_factor_gt 0.0690
_refine_ls_wR_factor_ref 0.0750
_reflns_number_gt 1857
_reflns_number_total 2324
_reflns_threshold_expression I>2\s(I)
_cod_data_source_file eg3047.cif
_cod_data_source_block II
_cod_depositor_comments
;
 Marking atoms 'CG1', 'CG2' and 'CG3' as dummy atoms.

 Antanas Vaitkus,
 2017-02-19
;
_cod_original_sg_symbol_H-M 'P 21/n'
_cod_database_code 2017697
_cod_database_fobs_code 2017697

loop_
_symmetry_equiv_pos_as_xyz
'x, y, z'
'-x+1/2, y+1/2, -z+1/2'
'-x, -y, -z'
'x-1/2, -y-1/2, z-1/2'

loop_
_atom_site_type_symbol
_atom_site_label
_atom_site_fract_x
_atom_site_fract_y
_atom_site_fract_z
_atom_site_U_iso_or_equiv
_atom_site_adp_type
_atom_site_calc_flag
_atom_site_refinement_flags
_atom_site_occupancy
_atom_site_disorder_assembly
_atom_site_disorder_group
C C1 0.40678(10) 0.1364(2) -0.01121(7) 0.0227(3) Uani d . 1 . .
H H1 0.3429 0.2293 -0.0189 0.027 Uiso calc R 1 . .
C C2 0.58498(10) 0.0496(2) 0.05524(7) 0.0230(3) Uani d . 1 . .
H H2 0.6432 0.0834 0.0932 0.028 Uiso calc R 1 . .
C C3 0.49169(10) 0.1887(2) 0.04453(7) 0.0211(3) Uani d . 1 . .
C C4 0.48480(10) 0.3818(2) 0.09274(7) 0.0211(3) Uani d . 1 . .
C C5 0.50790(11) 0.6286(2) 0.17666(7) 0.0257(3) Uani d . 1 . .
H H5 0.5396 0.7111 0.2184 0.031 Uiso calc R 1 . .
C C6 0.41094(10) 0.6784(2) 0.13583(7) 0.0212(3) Uani d . 1 . .
C C7 0.32829(10) 0.8534(2) 0.13969(7) 0.0222(3) Uani d . 1 . .
C C8 0.22431(11) 0.8439(2) 0.09840(7) 0.0279(3) Uani d . 1 . .
H H8 0.2060 0.7220 0.0655 0.033 Uiso calc R 1 . .
C C9 0.14739(12) 1.0118(3) 0.10520(8) 0.0328(3) Uani d . 1 . .
H H9 0.0766 1.0044 0.0768 0.039 Uiso calc R 1 . .
C C10 0.17278(12) 1.1902(2) 0.15296(8) 0.0319(3) Uani d . 1 . .
H H10 0.1194 1.3037 0.1578 0.038 Uiso calc R 1 . .
C C11 0.27666(11) 1.2024(2) 0.19378(7) 0.0288(3) Uani d . 1 . .
H H11 0.2948 1.3253 0.2263 0.035 Uiso calc R 1 . .
C C12 0.35364(11) 1.0356(2) 0.18707(7) 0.0248(3) Uani d . 1 . .
H H12 0.4247 1.0450 0.2150 0.030 Uiso calc R 1 . .
N N1 0.55444(9) 0.44003(19) 0.14900(6) 0.0255(3) Uani d . 1 . .
O O1 0.39440(7) 0.51870(15) 0.08077(5) 0.0215(2) Uani d . 1 . .
C C13 0.61584(12) 1.3224(2) 0.33040(8) 0.0315(3) Uani d . 1 . .
H H13A 0.6465 1.4635 0.3126 0.038 Uiso calc R 1 . .
H H13B 0.5354 1.3212 0.3138 0.038 Uiso calc R 1 . .
C C14 0.66792(12) 1.1228(3) 0.29878(8) 0.0344(4) Uani d . 1 . .
H H14A 0.6516 1.1274 0.2449 0.041 Uiso calc R 1 . .
H H14B 0.7490 1.1296 0.3124 0.041 Uiso calc R 1 . .
C C15 0.64950(13) 0.9120(3) 0.40270(8) 0.0355(4) Uani d . 1 . .
H H15A 0.7302 0.9159 0.4181 0.043 Uiso calc R 1 . .
H H15B 0.6206 0.7701 0.4212 0.043 Uiso calc R 1 . .
C C16 0.59690(13) 1.1111(2) 0.43462(8) 0.0338(3) Uani d . 1 . .
H H16A 0.5158 1.1018 0.4216 0.041 Uiso calc R 1 . .
H H16B 0.6141 1.1065 0.4885 0.041 Uiso calc R 1 . .
O O2 0.63519(8) 1.31862(16) 0.40845(5) 0.0326(3) Uani d . 1 . .
O O3 0.62697(9) 0.91601(17) 0.32503(5) 0.0379(3) Uani d . 1 . .
. CG1 0.2505 1.0229 0.1462 0.010 Uiso dum P . . .
. CG2 0.4705 0.5295 0.1270 0.010 Uiso dum P . . .
. CG3 0.5000 0.0000 0.0000 0.010 Uiso dum SP . . .

loop_
_atom_site_aniso_label
_atom_site_aniso_U_11
_atom_site_aniso_U_22
_atom_site_aniso_U_33
_atom_site_aniso_U_12
_atom_site_aniso_U_13
_atom_site_aniso_U_23
C1 0.0224(6) 0.0219(7) 0.0242(7) 0.0029(5) 0.0049(5) 0.0037(5)
C2 0.0227(6) 0.0236(7) 0.0226(7) -0.0011(5) 0.0027(5) 0.0017(5)
C3 0.0252(6) 0.0191(7) 0.0204(6) -0.0020(5) 0.0077(5) 0.0035(5)
C4 0.0210(6) 0.0194(7) 0.0236(6) 0.0000(5) 0.0058(5) 0.0044(5)
C5 0.0296(7) 0.0226(7) 0.0248(7) -0.0010(6) 0.0033(6) -0.0033(6)
C6 0.0271(7) 0.0177(7) 0.0197(6) -0.0026(5) 0.0063(5) -0.0008(5)
C7 0.0269(7) 0.0197(7) 0.0216(6) -0.0021(5) 0.0090(5) 0.0034(5)
C8 0.0312(7) 0.0254(8) 0.0271(7) 0.0001(6) 0.0043(6) -0.0025(6)
C9 0.0291(7) 0.0323(8) 0.0367(8) 0.0044(6) 0.0031(6) 0.0035(7)
C10 0.0347(8) 0.0250(8) 0.0383(8) 0.0077(6) 0.0134(7) 0.0045(6)
C11 0.0384(8) 0.0203(7) 0.0306(8) -0.0028(6) 0.0145(6) -0.0016(6)
C12 0.0269(7) 0.0238(7) 0.0249(7) -0.0040(6) 0.0084(5) 0.0007(6)
N1 0.0264(6) 0.0225(6) 0.0270(6) 0.0007(5) 0.0019(5) -0.0011(5)
O1 0.0236(4) 0.0192(5) 0.0223(5) 0.0019(4) 0.0047(4) -0.0013(4)
C13 0.0343(8) 0.0279(8) 0.0312(8) -0.0002(6) 0.0008(6) 0.0048(6)
C14 0.0354(8) 0.0359(9) 0.0315(8) 0.0026(7) 0.0041(6) 0.0031(7)
C15 0.0481(9) 0.0240(8) 0.0325(8) -0.0009(7) -0.0009(7) 0.0016(6)
C16 0.0416(8) 0.0283(8) 0.0308(8) -0.0019(6) 0.0030(6) 0.0027(6)
O2 0.0420(6) 0.0222(5) 0.0318(5) -0.0016(4) -0.0015(4) -0.0019(4)
O3 0.0533(7) 0.0266(6) 0.0321(6) -0.0018(5) -0.0006(5) -0.0045(5)

loop_
_atom_type_symbol
_atom_type_description
_atom_type_scat_dispersion_real
_atom_type_scat_dispersion_imag
_atom_type_scat_source
C C 0.0033 0.0016 'International Tables Vol C Tables 4.2.6.8 and 6.1.1.4'
H H 0.0000 0.0000 'International Tables Vol C Tables 4.2.6.8 and 6.1.1.4'
N N 0.0061 0.0033 'International Tables Vol C Tables 4.2.6.8 and 6.1.1.4'
O O 0.0106 0.0060 'International Tables Vol C Tables 4.2.6.8 and 6.1.1.4'

loop_
_geom_angle_atom_site_label_1
_geom_angle_atom_site_label_2
_geom_angle_atom_site_label_3
_geom_angle_site_symmetry_1
_geom_angle_site_symmetry_3
_geom_angle
_geom_angle_publ_flag
C2 C1 C3 3_655 . 120.34(12) ?
C2 C1 H1 3_655 . 119.8 ?
C3 C1 H1 . . 119.8 ?
C1 C2 C3 3_655 . 120.64(12) ?
C1 C2 H2 3_655 . 119.7 ?
C3 C2 H2 . . 119.7 ?
C1 C3 C2 . . 119.02(12) ?
C1 C3 C4 . . 121.71(11) ?
C2 C3 C4 . . 119.26(11) ?
N1 C4 O1 . . 113.64(11) ?
N1 C4 C3 . . 127.68(12) ?
O1 C4 C3 . . 118.65(11) ?
C6 C5 N1 . . 110.16(11) ?
C6 C5 H5 . . 124.9 ?
N1 C5 H5 . . 124.9 ?
C5 C6 O1 . . 106.94(11) ?
C5 C6 C7 . . 133.75(12) ?
O1 C6 C7 . . 119.30(11) ?
C8 C7 C12 . . 118.84(12) ?
C8 C7 C6 . . 122.23(12) ?
C12 C7 C6 . . 118.93(12) ?
C9 C8 C7 . . 120.16(13) ?
C9 C8 H8 . . 119.9 ?
C7 C8 H8 . . 119.9 ?
C10 C9 C8 . . 120.58(13) ?
C10 C9 H9 . . 119.7 ?
C8 C9 H9 . . 119.7 ?
C9 C10 C11 . . 119.67(13) ?
C9 C10 H10 . . 120.2 ?
C11 C10 H10 . . 120.2 ?
C12 C11 C10 . . 119.93(13) ?
C12 C11 H11 . . 120.0 ?
C10 C11 H11 . . 120.0 ?
C11 C12 C7 . . 120.81(13) ?
C11 C12 H12 . . 119.6 ?
C7 C12 H12 . . 119.6 ?
C4 N1 C5 . . 104.62(11) ?
C4 O1 C6 . . 104.63(10) ?
O2 C13 C14 . . 111.22(11) ?
O2 C13 H13A . . 109.4 ?
C14 C13 H13A . . 109.4 ?
O2 C13 H13B . . 109.4 ?
C14 C13 H13B . . 109.4 ?
H13A C13 H13B . . 108.0 ?
O3 C14 C13 . . 110.61(11) ?
O3 C14 H14A . . 109.5 ?
C13 C14 H14A . . 109.5 ?
O3 C14 H14B . . 109.5 ?
C13 C14 H14B . . 109.5 ?
H14A C14 H14B . . 108.1 ?
O3 C15 C16 . . 110.49(12) ?
O3 C15 H15A . . 109.6 ?
C16 C15 H15A . . 109.6 ?
O3 C15 H15B . . 109.6 ?
C16 C15 H15B . . 109.6 ?
H15A C15 H15B . . 108.1 ?
O2 C16 C15 . . 111.27(12) ?
O2 C16 H16A . . 109.4 ?
C15 C16 H16A . . 109.4 ?
O2 C16 H16B . . 109.4 ?
C15 C16 H16B . . 109.4 ?
H16A C16 H16B . . 108.0 ?
C16 O2 C13 . . 109.93(10) ?
C15 O3 C14 . . 109.17(11) ?
C2 CG3 C1 3_655 3_655 120.32(8) ?

loop_
_geom_bond_atom_site_label_1
_geom_bond_atom_site_label_2
_geom_bond_site_symmetry_2
_geom_bond_distance
_geom_bond_publ_flag
C1 C2 3_655 1.3805(19) ?
C1 C3 . 1.3936(18) ?
C1 H1 . 0.9500 ?
C2 C1 3_655 1.3805(19) ?
C2 C3 . 1.3990(18) ?
C2 H2 . 0.9500 ?
C3 C4 . 1.4587(18) ?
C4 N1 . 1.2971(16) ?
C4 O1 . 1.3641(15) ?
C5 C6 . 1.3482(18) ?
C5 N1 . 1.3820(17) ?
C5 H5 . 0.9500 ?
C6 O1 . 1.3830(15) ?
C6 C7 . 1.4557(18) ?
C7 C8 . 1.3919(18) ?
C7 C12 . 1.3963(19) ?
C8 C9 . 1.386(2) ?
C8 H8 . 0.9500 ?
C9 C10 . 1.383(2) ?
C9 H9 . 0.9500 ?
C10 C11 . 1.388(2) ?
C10 H10 . 0.9500 ?
C11 C12 . 1.3813(19) ?
C11 H11 . 0.9500 ?
C12 H12 . 0.9500 ?
C13 O2 . 1.4310(17) ?
C13 C14 . 1.498(2) ?
C13 H13A . 0.9900 ?
C13 H13B . 0.9900 ?
C14 O3 . 1.4314(18) ?
C14 H14A . 0.9900 ?
C14 H14B . 0.9900 ?
C15 O3 . 1.4257(17) ?
C15 C16 . 1.501(2) ?
C15 H15A . 0.9900 ?
C15 H15B . 0.9900 ?
C16 O2 . 1.4221(17) ?
C16 H16A . 0.9900 ?
C16 H16B . 0.9900 ?
CG3 C2 3_655 1.3849(13) ?
CG3 C1 3_655 1.3894(13) ?

loop_
_geom_hbond_atom_site_label_D
_geom_hbond_atom_site_label_H
_geom_hbond_atom_site_label_A
_geom_hbond_site_symmetry_A
_geom_hbond_distance_DH
_geom_hbond_distance_HA
_geom_hbond_distance_DA
_geom_hbond_angle_DHA
C14 H14A N1 1_565 0.99 2.72 3.4728(18) 133.2
C5 H5 O3 . 0.95 2.43 3.3821(16) 178.0
C15 H15B O2 1_545 0.99 2.69 3.5146(18) 141.2
C14 H14B N1 2_655 0.99 2.66 3.5697(18) 152.7
C13 H13A O3 1_565 0.99 2.70 3.5138(18) 139.9

loop_
_geom_torsion_atom_site_label_1
_geom_torsion_atom_site_label_2
_geom_torsion_atom_site_label_3
_geom_torsion_atom_site_label_4
_geom_torsion_site_symmetry_1
_geom_torsion_site_symmetry_2
_geom_torsion_site_symmetry_3
_geom_torsion_site_symmetry_4
_geom_torsion
_geom_torsion_publ_flag
C2 C1 C3 C2 3_655 . . . -0.2(2) ?
C2 C1 C3 C4 3_655 . . . -179.00(11) ?
C1 C2 C3 C1 3_655 . . . 0.2(2) ?
C1 C2 C3 C4 3_655 . . . 179.03(11) ?
C1 C3 C4 N1 . . . . 175.38(13) ?
C2 C3 C4 N1 . . . . -3.4(2) ?
C1 C3 C4 O1 . . . . -2.51(18) ?
C2 C3 C4 O1 . . . . 178.69(11) ?
N1 C5 C6 O1 . . . . 0.09(14) ?
N1 C5 C6 C7 . . . . 179.60(13) ?
C5 C6 C7 C8 . . . . -167.72(14) ?
O1 C6 C7 C8 . . . . 11.75(18) ?
C5 C6 C7 C12 . . . . 11.5(2) ?
O1 C6 C7 C12 . . . . -169.05(11) ?
C12 C7 C8 C9 . . . . -0.7(2) ?
C6 C7 C8 C9 . . . . 178.46(12) ?
C7 C8 C9 C10 . . . . -0.1(2) ?
C8 C9 C10 C11 . . . . 0.8(2) ?
C9 C10 C11 C12 . . . . -0.7(2) ?
C10 C11 C12 C7 . . . . -0.2(2) ?
C8 C7 C12 C11 . . . . 0.87(19) ?
C6 C7 C12 C11 . . . . -178.36(12) ?
O1 C4 N1 C5 . . . . -0.05(14) ?
C3 C4 N1 C5 . . . . -178.03(12) ?
C6 C5 N1 C4 . . . . -0.03(14) ?
N1 C4 O1 C6 . . . . 0.10(14) ?
C3 C4 O1 C6 . . . . 178.28(10) ?
C5 C6 O1 C4 . . . . -0.11(13) ?
C7 C6 O1 C4 . . . . -179.71(11) ?
O2 C13 C14 O3 . . . . 57.68(15) ?
O3 C15 C16 O2 . . . . -58.38(16) ?
C15 C16 O2 C13 . . . . 56.11(15) ?
C14 C13 O2 C16 . . . . -55.87(15) ?
C16 C15 O3 C14 . . . . 58.57(15) ?
C13 C14 O3 C15 . . . . -58.42(15) ?
